data_2108354
loop_
_publ_author_name
'Riel, Asia Marie S.'
'Jeannin, Olivier'
'Berryman, Orion B.'
'Fourmigu\'e, Marc'

_publ_section_title
;
 Co-crystals of an organic triselenocyanate with ditopic Lewis bases:
 recurrent chalcogen bond interactions motifs
;
_journal_coeditor_code AW5020SUP1
_journal_issue 1
_journal_name_full 'Acta Crystallographica Section B'
_journal_page_first 34
_journal_page_last 38
_journal_paper_doi 10.1107/S2052520618017778
_journal_volume 75
_journal_year 2019
_chemical_formula_moiety '2(C15 H15 N3 Se3), C6 H4 O2'
_chemical_formula_sum 'C36 H34 N6 O2 Se6'
_chemical_formula_weight 1056.46
_space_group_IT_number 2
_symmetry_cell_setting triclinic
_symmetry_Int_Tables_number 2
_symmetry_space_group_name_Hall '-P 1'
_symmetry_space_group_name_H-M 'P -1'
_atom_sites_solution_hydrogens geom
_atom_sites_solution_primary 'direct - structure invariant direct methods'
_atom_sites_solution_secondary 'direct - structure invariant direct methods'
_audit_conform_dict_location ftp://ftp.iucr.org/pub/cif_core.dic
_audit_conform_dict_name cif_core.dic
_audit_conform_dict_version 2.4.3
_audit_creation_date 2017-12-12T15:05:32-00:00
_audit_creation_method 'WinGX routine CIF_UPDATE'
_cell_angle_alpha 93.538(5)
_cell_angle_beta 117.528(5)
_cell_angle_gamma 95.282(5)
_cell_formula_units_Z 1
_cell_length_a 10.008(2)
_cell_length_b 10.4345(19)
_cell_length_c 10.760(2)
_cell_measurement_reflns_used 3951
_cell_measurement_temperature 296(2)
_cell_measurement_theta_max 24.64
_cell_measurement_theta_min 2.74
_cell_measurement_wavelength 0.71073
_cell_volume 985.3(3)
_computing_cell_refinement 'Bruker APEX2 (Bruker, 2014)'
_computing_data_collection 'Bruker APEX2 (Bruker, 2014)'
_computing_data_reduction 'Bruker APEX2 (Bruker, 2014)'
_computing_molecular_graphics 'Ortep for Windows (Farrugia, 2012)'
_computing_publication_material 'WinGX publication routines (Farrugia, 2012)'
_computing_structure_refinement 'SHELXL-2014/7 (Sheldrick, 2014)'
_computing_structure_solution 'SIR-92 (Altomare et al., 1994)'
_diffrn_ambient_temperature 296(2)
_diffrn_detector 'CCD plate'
_diffrn_measured_fraction_theta_full 0.997
_diffrn_measured_fraction_theta_max 0.997
_diffrn_measurement_device_type 'APEXII, Bruker-AXS'
_diffrn_measurement_method 'CCD rotation images, thick slices'
_diffrn_orient_matrix_UB_11 0.018177
_diffrn_orient_matrix_UB_12 -0.029041
_diffrn_orient_matrix_UB_13 -0.080572
_diffrn_orient_matrix_UB_21 -0.109758
_diffrn_orient_matrix_UB_22 0.001444
_diffrn_orient_matrix_UB_23 -0.067245
_diffrn_orient_matrix_UB_31 0.023667
_diffrn_orient_matrix_UB_32 0.092458
_diffrn_orient_matrix_UB_33 -0.011195
_diffrn_radiation_monochromator graphite
_diffrn_radiation_probe x-ray
_diffrn_radiation_source 'fine-focus sealed tube'
_diffrn_radiation_type MoK\a
_diffrn_radiation_wavelength 0.71073
_diffrn_reflns_av_R_equivalents 0.0878
_diffrn_reflns_av_unetI/netI 0.1003
_diffrn_reflns_Laue_measured_fraction_full 0.997
_diffrn_reflns_Laue_measured_fraction_max 0.997
_diffrn_reflns_limit_h_max 12
_diffrn_reflns_limit_h_min -12
_diffrn_reflns_limit_k_max 9
_diffrn_reflns_limit_k_min -13
_diffrn_reflns_limit_l_max 13
_diffrn_reflns_limit_l_min -13
_diffrn_reflns_number 24136
_diffrn_reflns_point_group_measured_fraction_full 0.997
_diffrn_reflns_point_group_measured_fraction_max 0.997
_diffrn_reflns_theta_full 25.242
_diffrn_reflns_theta_max 27.492
_diffrn_reflns_theta_min 3.073
_diffrn_standards_number 0
_exptl_absorpt_coefficient_mu 5.61
_exptl_absorpt_correction_T_max 0.945
_exptl_absorpt_correction_T_min 0.874
_exptl_absorpt_correction_type multi-scan
_exptl_absorpt_process_details
;
  [Sheldrick, G.M. (2014). SADABS Bruker AXS Inc., Madison, Wisconsin, USA]
;
_exptl_crystal_colour yellow
_exptl_crystal_density_diffrn 1.781
_exptl_crystal_density_method 'not measured'
_exptl_crystal_description needle
_exptl_crystal_F_000 512
_exptl_crystal_size_max 0.28
_exptl_crystal_size_mid 0.02
_exptl_crystal_size_min 0.01
_refine_diff_density_max 0.817
_refine_diff_density_min -0.657
_refine_diff_density_rms 0.111
_refine_ls_extinction_method none
_refine_ls_goodness_of_fit_ref 1.003
_refine_ls_hydrogen_treatment constr
_refine_ls_matrix_type full
_refine_ls_number_constraints 0
_refine_ls_number_parameters 229
_refine_ls_number_reflns 4486
_refine_ls_number_restraints 0
_refine_ls_restrained_S_all 1.003
_refine_ls_R_factor_all 0.1368
_refine_ls_R_factor_gt 0.0538
_refine_ls_shift/su_max 0
_refine_ls_shift/su_mean 0
_refine_ls_structure_factor_coef Fsqd
_refine_ls_weighting_details 'w=1/[\s^2^(Fo^2^)+(0.0523P)^2^+1.8613P] where P=(Fo^2^+2Fc^2^)/3'
_refine_ls_weighting_scheme calc
_refine_ls_wR_factor_gt 0.114
_refine_ls_wR_factor_ref 0.1404
_reflns_Friedel_coverage 0
_reflns_number_gt 2412
_reflns_number_total 4486
_reflns_threshold_expression 'I > 2\s(I)'
_cod_data_source_file aw5020sup1.cif
_cod_data_source_block 1BQ
_cod_depositor_comments
;
Adding full bibliography for 2108353--2108355.cif.

2019-10-27
Z value and formula fixed to values more according to usual
chemical conventions.                 miguel
;
_cod_original_formula_sum 'C18 H17 N3 O Se3'
_cod_original_formula_weight 528.23
_cod_original_formula_moiety 'C15 H15 N3 Se3, 0.5(C6 H4 O2)'
_cod_original_formula_units_Z 2
_cod_database_code 2108354

loop_
_symmetry_equiv_pos_as_xyz
'x, y, z'
'-x, -y, -z'

loop_
_atom_site_label
_atom_site_type_symbol
_atom_site_fract_x
_atom_site_fract_y
_atom_site_fract_z
_atom_site_U_iso_or_equiv
_atom_site_adp_type
_atom_site_occupancy
_atom_site_site_symmetry_order
_atom_site_calc_flag
_atom_site_refinement_flags_posn
_atom_site_refinement_flags_adp
C1 C 0.2459(7) -0.1361(5) 0.1014(6) 0.0321(14) Uani 1 1 d . .
C2 C 0.3681(6) -0.0463(5) 0.1990(6) 0.0340(14) Uani 1 1 d . .
C3 C 0.3457(7) 0.0362(5) 0.2937(6) 0.0338(14) Uani 1 1 d . .
C4 C 0.2058(7) 0.0294(5) 0.2918(6) 0.0348(14) Uani 1 1 d . .
C5 C 0.0830(6) -0.0576(5) 0.1908(6) 0.0349(14) Uani 1 1 d . .
C6 C 0.1044(6) -0.1417(5) 0.0958(6) 0.0351(14) Uani 1 1 d . .
C7 C 0.2677(7) -0.2239(6) -0.0014(7) 0.0436(16) Uani 1 1 d . .
H7A H 0.3608 -0.19 -0.0024 0.052 Uiso 1 1 calc R U
H7B H 0.1842 -0.2221 -0.095 0.052 Uiso 1 1 calc R U
C8 C 0.5219(7) -0.0412(7) 0.2045(7) 0.0507(17) Uani 1 1 d . .
H8A H 0.5181 -0.0053 0.1231 0.076 Uiso 1 1 calc R U
H8B H 0.5488 -0.1272 0.2054 0.076 Uiso 1 1 calc R U
H8C H 0.5966 0.0121 0.2885 0.076 Uiso 1 1 calc R U
C9 C 0.4780(7) 0.1338(5) 0.4028(7) 0.0404(15) Uani 1 1 d . .
H9A H 0.5726 0.1083 0.4118 0.048 Uiso 1 1 calc R U
H9B H 0.4802 0.1311 0.4937 0.048 Uiso 1 1 calc R U
C10 C 0.1824(8) 0.1204(6) 0.3930(7) 0.0491(17) Uani 1 1 d . .
H10A H 0.2792 0.1548 0.4713 0.074 Uiso 1 1 calc R U
H10B H 0.1208 0.0739 0.4268 0.074 Uiso 1 1 calc R U
H10C H 0.1324 0.1902 0.3452 0.074 Uiso 1 1 calc R U
C11 C -0.0713(7) -0.0630(6) 0.1813(7) 0.0437(16) Uani 1 1 d . .
H11A H -0.1461 -0.0676 0.0827 0.052 Uiso 1 1 calc R U
H11B H -0.0758 0.017 0.2292 0.052 Uiso 1 1 calc R U
C12 C -0.0276(7) -0.2393(6) -0.0105(7) 0.0502(18) Uani 1 1 d . .
H12A H -0.0014 -0.277 -0.0785 0.075 Uiso 1 1 calc R U
H12B H -0.1157 -0.1964 -0.0577 0.075 Uiso 1 1 calc R U
H12C H -0.0494 -0.3061 0.0375 0.075 Uiso 1 1 calc R U
C13 C 0.4240(9) -0.3722(7) 0.2222(9) 0.066(2) Uani 1 1 d . .
C14 C 0.4365(8) 0.2799(6) 0.1744(9) 0.0514(18) Uani 1 1 d . .
C15 C 0.0408(8) -0.1809(7) 0.4401(9) 0.0529(19) Uani 1 1 d . .
C16 C -0.0120(9) -0.5398(7) 0.3680(8) 0.060(2) Uani 1 1 d . .
C17 C 0.1339(9) -0.5270(7) 0.4971(9) 0.067(2) Uani 1 1 d . .
H17 H 0.2198 -0.5459 0.4908 0.08 Uiso 1 1 calc R U
C18 C 0.1471(8) -0.4896(6) 0.6225(8) 0.056(2) Uani 1 1 d . .
H18 H 0.2409 -0.482 0.7032 0.067 Uiso 1 1 calc R U
N1 N 0.5095(9) -0.3534(6) 0.3385(8) 0.091(3) Uani 1 1 d . .
N2 N 0.4193(7) 0.2576(7) 0.0607(8) 0.0695(18) Uani 1 1 d . .
N3 N 0.1399(8) -0.1689(6) 0.5479(8) 0.073(2) Uani 1 1 d . .
O1 O -0.0224(7) -0.5746(6) 0.2513(7) 0.0907(19) Uani 1 1 d . .
Se1 Se 0.27892(10) -0.40669(7) 0.03883(8) 0.0644(3) Uani 1 1 d . .
Se2 Se 0.46601(8) 0.31386(6) 0.35479(8) 0.0526(2) Uani 1 1 d . .
Se3 Se -0.12835(8) -0.21052(7) 0.26265(8) 0.0524(2) Uani 1 1 d . .

loop_
_atom_site_aniso_label
_atom_site_aniso_U_11
_atom_site_aniso_U_22
_atom_site_aniso_U_33
_atom_site_aniso_U_23
_atom_site_aniso_U_13
_atom_site_aniso_U_12
C1 0.040(4) 0.030(3) 0.030(3) 0.009(3) 0.019(3) 0.006(3)
C2 0.031(3) 0.034(3) 0.038(3) 0.013(3) 0.015(3) 0.010(3)
C3 0.038(4) 0.023(3) 0.034(3) 0.007(3) 0.010(3) 0.003(2)
C4 0.036(4) 0.035(3) 0.036(3) 0.008(3) 0.017(3) 0.007(3)
C5 0.033(3) 0.036(3) 0.041(4) 0.010(3) 0.020(3) 0.011(3)
C6 0.033(4) 0.035(3) 0.030(3) 0.006(3) 0.009(3) 0.002(3)
C7 0.048(4) 0.039(3) 0.041(4) 0.002(3) 0.019(3) 0.007(3)
C8 0.041(4) 0.053(4) 0.058(4) -0.007(3) 0.026(3) 0.001(3)
C9 0.038(4) 0.032(3) 0.042(4) 0.008(3) 0.011(3) 0.007(3)
C10 0.052(4) 0.051(4) 0.044(4) -0.007(3) 0.026(3) -0.002(3)
C11 0.043(4) 0.038(3) 0.054(4) 0.010(3) 0.025(3) 0.009(3)
C12 0.032(4) 0.054(4) 0.056(4) 0.003(3) 0.014(3) 0.003(3)
C13 0.062(5) 0.043(4) 0.070(6) 0.009(4) 0.010(5) 0.006(4)
C14 0.055(5) 0.044(4) 0.060(5) 0.017(4) 0.029(4) 0.010(3)
C15 0.042(4) 0.057(4) 0.074(6) 0.023(4) 0.038(4) 0.008(3)
C16 0.063(5) 0.042(4) 0.055(5) -0.005(4) 0.013(4) 0.003(3)
C17 0.055(5) 0.057(5) 0.075(6) -0.008(4) 0.024(5) -0.002(4)
C18 0.038(4) 0.045(4) 0.058(5) 0.000(4) 0.003(4) -0.002(3)
N1 0.102(6) 0.059(4) 0.066(5) 0.016(4) 0.001(4) 0.011(4)
N2 0.062(4) 0.081(5) 0.076(5) 0.027(4) 0.038(4) 0.016(3)
N3 0.048(4) 0.073(5) 0.074(5) 0.018(4) 0.008(4) 0.006(3)
O1 0.092(4) 0.099(5) 0.069(4) -0.015(4) 0.031(4) 0.008(3)
Se1 0.0763(6) 0.0383(4) 0.0574(5) -0.0032(3) 0.0144(4) 0.0103(3)
Se2 0.0525(5) 0.0330(4) 0.0600(5) 0.0046(3) 0.0178(4) -0.0034(3)
Se3 0.0416(4) 0.0567(4) 0.0604(5) 0.0125(3) 0.0259(4) -0.0011(3)

loop_
_atom_type_symbol
_atom_type_description
_atom_type_scat_dispersion_real
_atom_type_scat_dispersion_imag
_atom_type_scat_source
C C 0.0033 0.0016 'International Tables Vol C Tables 4.2.6.8 and 6.1.1.4'
H H 0 0 'International Tables Vol C Tables 4.2.6.8 and 6.1.1.4'
N N 0.0061 0.0033 'International Tables Vol C Tables 4.2.6.8 and 6.1.1.4'
O O 0.0106 0.006 'International Tables Vol C Tables 4.2.6.8 and 6.1.1.4'
Se Se -0.0929 2.2259 'International Tables Vol C Tables 4.2.6.8 and 6.1.1.4'

loop_
_geom_angle_atom_site_label_1
_geom_angle_atom_site_label_2
_geom_angle_atom_site_label_3
_geom_angle
_geom_angle_site_symmetry_1
_geom_angle_site_symmetry_3
C6 C1 C2 120.8(5) . .
C6 C1 C7 119.9(5) . .
C2 C1 C7 119.3(5) . .
C1 C2 C3 118.7(5) . .
C1 C2 C8 120.4(5) . .
C3 C2 C8 120.9(5) . .
C4 C3 C2 121.1(5) . .
C4 C3 C9 119.2(5) . .
C2 C3 C9 119.7(5) . .
C3 C4 C5 119.8(5) . .
C3 C4 C10 120.6(5) . .
C5 C4 C10 119.5(5) . .
C4 C5 C6 119.6(5) . .
C4 C5 C11 121.2(5) . .
C6 C5 C11 119.2(5) . .
C1 C6 C5 119.9(5) . .
C1 C6 C12 120.5(5) . .
C5 C6 C12 119.6(5) . .
C1 C7 Se1 114.8(4) . .
C1 C7 H7A 108.6 . .
Se1 C7 H7A 108.6 . .
C1 C7 H7B 108.6 . .
Se1 C7 H7B 108.6 . .
H7A C7 H7B 107.5 . .
C2 C8 H8A 109.5 . .
C2 C8 H8B 109.5 . .
H8A C8 H8B 109.5 . .
C2 C8 H8C 109.5 . .
H8A C8 H8C 109.5 . .
H8B C8 H8C 109.5 . .
C3 C9 Se2 113.6(4) . .
C3 C9 H9A 108.9 . .
Se2 C9 H9A 108.9 . .
C3 C9 H9B 108.9 . .
Se2 C9 H9B 108.9 . .
H9A C9 H9B 107.7 . .
C4 C10 H10A 109.5 . .
C4 C10 H10B 109.5 . .
H10A C10 H10B 109.5 . .
C4 C10 H10C 109.5 . .
H10A C10 H10C 109.5 . .
H10B C10 H10C 109.5 . .
C5 C11 Se3 114.9(4) . .
C5 C11 H11A 108.5 . .
Se3 C11 H11A 108.5 . .
C5 C11 H11B 108.5 . .
Se3 C11 H11B 108.5 . .
H11A C11 H11B 107.5 . .
C6 C12 H12A 109.5 . .
C6 C12 H12B 109.5 . .
H12A C12 H12B 109.5 . .
C6 C12 H12C 109.5 . .
H12A C12 H12C 109.5 . .
H12B C12 H12C 109.5 . .
N1 C13 Se1 176.6(9) . .
N2 C14 Se2 179.2(7) . .
N3 C15 Se3 176.5(7) . .
O1 C16 C18 119.7(7) . 2_546
O1 C16 C17 121.1(8) . .
C18 C16 C17 119.2(7) 2_546 .
C18 C17 C16 121.9(8) . .
C18 C17 H17 119 . .
C16 C17 H17 119 . .
C17 C18 C16 118.9(7) . 2_546
C17 C18 H18 120.6 . .
C16 C18 H18 120.6 2_546 .
C13 Se1 C7 96.6(3) . .
C14 Se2 C9 97.2(3) . .
C15 Se3 C11 97.3(3) . .

loop_
_geom_bond_atom_site_label_1
_geom_bond_atom_site_label_2
_geom_bond_distance
_geom_bond_site_symmetry_2
C1 C6 1.385(8) .
C1 C2 1.399(8) .
C1 C7 1.498(8) .
C2 C3 1.403(8) .
C2 C8 1.509(8) .
C3 C4 1.385(8) .
C3 C9 1.529(8) .
C4 C5 1.398(8) .
C4 C10 1.514(8) .
C5 C6 1.410(8) .
C5 C11 1.495(8) .
C6 C12 1.517(8) .
C7 Se1 1.983(6) .
C7 H7A 0.97 .
C7 H7B 0.97 .
C8 H8A 0.96 .
C8 H8B 0.96 .
C8 H8C 0.96 .
C9 Se2 1.978(6) .
C9 H9A 0.97 .
C9 H9B 0.97 .
C10 H10A 0.96 .
C10 H10B 0.96 .
C10 H10C 0.96 .
C11 Se3 1.982(6) .
C11 H11A 0.97 .
C11 H11B 0.97 .
C12 H12A 0.96 .
C12 H12B 0.96 .
C12 H12C 0.96 .
C13 N1 1.134(9) .
C13 Se1 1.816(8) .
C14 N2 1.159(9) .
C14 Se2 1.829(8) .
C15 N3 1.114(9) .
C15 Se3 1.857(9) .
C16 O1 1.240(9) .
C16 C18 1.460(11) 2_546
C16 C17 1.466(10) .
C17 C18 1.323(10) .
C17 H17 0.93 .
C18 C16 1.460(11) 2_546
C18 H18 0.93 .

loop_
_geom_torsion_atom_site_label_1
_geom_torsion_atom_site_label_2
_geom_torsion_atom_site_label_3
_geom_torsion_atom_site_label_4
_geom_torsion
_geom_torsion_site_symmetry_1
_geom_torsion_site_symmetry_4
C6 C1 C2 C3 1.5(8) . .
C7 C1 C2 C3 179.4(5) . .
C6 C1 C2 C8 179.8(5) . .
C7 C1 C2 C8 -2.3(8) . .
C1 C2 C3 C4 0.1(8) . .
C8 C2 C3 C4 -178.2(5) . .
C1 C2 C3 C9 179.1(5) . .
C8 C2 C3 C9 0.9(8) . .
C2 C3 C4 C5 -2.3(8) . .
C9 C3 C4 C5 178.7(5) . .
C2 C3 C4 C10 -179.0(5) . .
C9 C3 C4 C10 2.0(8) . .
C3 C4 C5 C6 2.8(8) . .
C10 C4 C5 C6 179.6(5) . .
C3 C4 C5 C11 -177.1(5) . .
C10 C4 C5 C11 -0.3(8) . .
C2 C1 C6 C5 -1.0(8) . .
C7 C1 C6 C5 -178.9(5) . .
C2 C1 C6 C12 179.9(5) . .
C7 C1 C6 C12 2.0(8) . .
C4 C5 C6 C1 -1.2(8) . .
C11 C5 C6 C1 178.7(5) . .
C4 C5 C6 C12 177.9(5) . .
C11 C5 C6 C12 -2.2(8) . .
C6 C1 C7 Se1 -75.7(6) . .
C2 C1 C7 Se1 106.4(5) . .
C4 C3 C9 Se2 -77.2(6) . .
C2 C3 C9 Se2 103.8(5) . .
C4 C5 C11 Se3 -102.8(6) . .
C6 C5 C11 Se3 77.3(6) . .
O1 C16 C17 C18 179.7(7) . .
C18 C16 C17 C18 -0.1(11) 2_546 .
C16 C17 C18 C16 0.1(11) . 2_546
